data_7027852
loop_
_publ_author_name
'Mitra, Kedar Nath'
'Choudhury, Subrata'
'Casti\~neiras, Alfonso'
'Goswami, Sreebrata'

_publ_section_title
;
 Chemistry of ruthenium(II) complexes of N-substituted 1,2-benzoquinone
 diimines. Synthesis, structure and redox properties&#x200A;&#x2021;
;
_journal_issue 17
_journal_name_full 'Journal of the Chemical Society, Dalton Transactions'
_journal_page_first 2901
_journal_paper_doi 10.1039/a802411a
_journal_year 1998
_chemical_formula_sum 'C16 H20 N2 O4 Ru'
_chemical_formula_weight 405.41
_chemical_name_systematic
; 
 ? 
;
_space_group_IT_number 15
_symmetry_cell_setting monoclinic
_symmetry_space_group_name_Hall '-C 2yc'
_symmetry_space_group_name_H-M 'C 1 2/c 1'
_atom_sites_solution_hydrogens difmap
_atom_sites_solution_primary direct
_atom_sites_solution_secondary difmap
_audit_creation_method SHELXL-97
_cell_angle_alpha 90.00
_cell_angle_beta 111.069(4)
_cell_angle_gamma 90.00
_cell_formula_units_Z 4
_cell_length_a 16.0057(17)
_cell_length_b 10.6005(12)
_cell_length_c 10.3858(10)
_cell_measurement_reflns_used 25
_cell_measurement_temperature 293(2)
_cell_measurement_theta_max 18.34
_cell_measurement_theta_min 9.17
_cell_volume 1644.3(3)
_computing_cell_refinement 'CAD4-Express Software (Nonius, 1994)'
_computing_data_collection 'CAD4-Express Software (Nonius, 1994)'
_computing_data_reduction 'GENHKL (Kretschmar, 1997)'
_computing_molecular_graphics 'PLATON (Spek, 1997)'
_computing_publication_material 'SHELXL-97 (Sheldrick, 1997)'
_computing_structure_refinement 'SHELXL-97 (Sheldrick, 1997)'
_computing_structure_solution 'SHELXS-97 (Sheldrick, 1990)'
_diffrn_ambient_temperature 293(2)
_diffrn_measured_fraction_theta_full 0.472
_diffrn_measured_fraction_theta_max 0.472
_diffrn_measurement_device_type 'MACH3 Enraf Nonius'
_diffrn_measurement_method omega
_diffrn_radiation_monochromator graphite
_diffrn_radiation_source 'fine-focus sealed tube'
_diffrn_radiation_type MoK\a
_diffrn_radiation_wavelength 0.71073
_diffrn_reflns_av_R_equivalents 0.0111
_diffrn_reflns_av_sigmaI/netI 0.0243
_diffrn_reflns_limit_h_max 19
_diffrn_reflns_limit_h_min -18
_diffrn_reflns_limit_k_max 0
_diffrn_reflns_limit_k_min -13
_diffrn_reflns_limit_l_max 0
_diffrn_reflns_limit_l_min -12
_diffrn_reflns_number 1762
_diffrn_reflns_theta_full 26.28
_diffrn_reflns_theta_max 26.28
_diffrn_reflns_theta_min 2.36
_diffrn_standards_decay_% 0
_diffrn_standards_interval_time 120
_diffrn_standards_number 3
_exptl_absorpt_coefficient_mu 0.974
_exptl_absorpt_correction_T_max 0.976
_exptl_absorpt_correction_T_min 0.926
_exptl_absorpt_correction_type psi-scan
_exptl_crystal_colour caramel
_exptl_crystal_density_diffrn 1.638
_exptl_crystal_density_method 'not measured'
_exptl_crystal_description prism
_exptl_crystal_F_000 824
_exptl_crystal_size_max 0.30
_exptl_crystal_size_mid 0.30
_exptl_crystal_size_min 0.25
_refine_diff_density_max 0.223
_refine_diff_density_min -0.472
_refine_diff_density_rms 0.073
_refine_ls_extinction_method none
_refine_ls_goodness_of_fit_ref 1.091
_refine_ls_hydrogen_treatment isotropically
_refine_ls_matrix_type full
_refine_ls_number_parameters 145
_refine_ls_number_reflns 1663
_refine_ls_number_restraints 0
_refine_ls_restrained_S_all 1.091
_refine_ls_R_factor_all 0.0317
_refine_ls_R_factor_gt 0.0227
_refine_ls_shift/su_max 0.001
_refine_ls_shift/su_mean 0.000
_refine_ls_structure_factor_coef Fsqd
_refine_ls_weighting_details 'w=1/[\s^2^(Fo^2^)+(0.0341P)^2^+0.4364P] where P=(Fo^2^+2Fc^2^)/3'
_refine_ls_weighting_scheme calc
_refine_ls_wR_factor_gt 0.0574
_refine_ls_wR_factor_ref 0.0603
_reflns_number_gt 1469
_reflns_number_total 1663
_reflns_threshold_expression >2sigma(I)
_cod_data_source_file A802411sup1.cif
_cod_data_source_block 96sg01
_cod_depositor_comments
;
The following automatic conversions were performed:

'_exptl_absorpt_correction_type' value 'psi scan' changed to
'psi-scan' according to
/home/saulius/struct/CIF-dictionaries/cif_core.dic dictionary named
'cif_core.dic' version 2.4.2 from 2011-04-26.

Automatic conversion script
Id: cif_fix_values 1891 2012-01-12 08:04:46Z andrius 

The following automatic conversions were performed:

'_refine_ls_weighting_scheme' value 'calc
w=1/[\s^2^(Fo^2^)+(0.0341P)^2^+0.4364P] where P=(Fo^2^+2Fc^2^)/3' was
changed to 'calc'. New tag '_refine_ls_weighting_details' was
created. The value of the new tag was set to
'w=1/[\s^2^(Fo^2^)+(0.0341P)^2^+0.4364P] where P=(Fo^2^+2Fc^2^)/3'.

Automatic conversion script
Id: cif_fix_values 3143 2015-03-26 13:38:13Z robertas 
;
_cod_original_sg_symbol_H-M C2/c
_cod_database_code 7027852

loop_
_symmetry_equiv_pos_as_xyz
'x, y, z'
'-x, y, -z+1/2'
'x+1/2, y+1/2, z'
'-x+1/2, y+1/2, -z+1/2'
'-x, -y, -z'
'x, -y, z-1/2'
'-x+1/2, -y+1/2, -z'
'x+1/2, -y+1/2, z-1/2'

loop_
_atom_site_label
_atom_site_type_symbol
_atom_site_fract_x
_atom_site_fract_y
_atom_site_fract_z
_atom_site_U_iso_or_equiv
_atom_site_adp_type
_atom_site_occupancy
_atom_site_calc_flag
_atom_site_refinement_flags
Ru1 Ru 0.5000 0.54177(3) 0.7500 0.03573(10) Uani 1 d S
O1 O 0.61159(11) 0.54921(16) 0.92362(16) 0.0425(4) Uani 1 d .
O2 O 0.55496(10) 0.67852(17) 0.66136(16) 0.0429(4) Uani 1 d .
N1 N 0.45752(13) 0.3994(2) 0.8298(2) 0.0421(5) Uani 1 d .
C1 C 0.76601(17) 0.5520(3) 1.0506(3) 0.0458(6) Uani 1 d .
C2 C 0.68849(14) 0.5801(2) 0.9208(2) 0.0359(5) Uani 1 d .
C3 C 0.70364(15) 0.6355(2) 0.8104(2) 0.0421(5) Uani 1 d .
C4 C 0.63868(14) 0.6889(2) 0.6932(2) 0.0384(5) Uani 1 d .
C5 C 0.6693(2) 0.7684(3) 0.6002(3) 0.0519(6) Uani 1 d .
C11 C 0.47671(14) 0.2850(2) 0.7983(2) 0.0415(5) Uani 1 d .
C12 C 0.45712(17) 0.1669(3) 0.8474(3) 0.0544(7) Uani 1 d .
C13 C 0.4786(2) 0.0577(3) 0.8005(3) 0.0650(8) Uani 1 d .
H3 H 0.7622(19) 0.647(3) 0.819(3) 0.055(8) Uiso 1 d .
H1 H 0.4346(19) 0.406(3) 0.885(3) 0.049(8) Uiso 1 d .
H5A H 0.732(2) 0.789(3) 0.637(3) 0.068(9) Uiso 1 d .
H12 H 0.4302(19) 0.172(3) 0.913(3) 0.056(8) Uiso 1 d .
H1C H 0.823(3) 0.591(4) 1.055(4) 0.098(12) Uiso 1 d .
H1A H 0.753(3) 0.580(4) 1.129(5) 0.117(15) Uiso 1 d .
H5B H 0.641(3) 0.840(4) 0.585(4) 0.099(14) Uiso 1 d .
H1B H 0.775(3) 0.476(4) 1.058(4) 0.085(13) Uiso 1 d .
H13 H 0.466(2) -0.018(3) 0.831(3) 0.058(9) Uiso 1 d .
H5C H 0.655(2) 0.728(3) 0.519(4) 0.080(11) Uiso 1 d .

loop_
_atom_site_aniso_label
_atom_site_aniso_U_11
_atom_site_aniso_U_22
_atom_site_aniso_U_33
_atom_site_aniso_U_23
_atom_site_aniso_U_13
_atom_site_aniso_U_12
Ru1 0.02901(14) 0.05714(17) 0.02501(13) 0.000 0.01452(9) 0.000
O1 0.0360(8) 0.0668(10) 0.0283(7) 0.0028(7) 0.0159(6) 0.0008(7)
O2 0.0350(8) 0.0627(10) 0.0340(8) 0.0065(7) 0.0160(6) 0.0024(7)
N1 0.0340(9) 0.0682(13) 0.0303(9) 0.0001(9) 0.0191(8) -0.0036(9)
C1 0.0396(13) 0.0547(15) 0.0382(12) 0.0004(12) 0.0080(10) 0.0018(12)
C2 0.0328(10) 0.0428(11) 0.0325(11) -0.0045(9) 0.0123(9) 0.0027(9)
C3 0.0328(11) 0.0565(14) 0.0402(12) 0.0004(11) 0.0171(9) -0.0031(10)
C4 0.0389(11) 0.0466(12) 0.0334(11) -0.0017(9) 0.0176(9) -0.0018(10)
C5 0.0483(15) 0.0680(18) 0.0441(15) 0.0100(13) 0.0224(12) -0.0062(14)
C11 0.0286(10) 0.0619(15) 0.0311(11) 0.0024(10) 0.0072(9) -0.0035(10)
C12 0.0395(12) 0.0733(18) 0.0464(14) 0.0071(13) 0.0107(11) -0.0105(12)
C13 0.0527(17) 0.0618(18) 0.065(2) 0.0061(14) 0.0029(14) -0.0092(13)

loop_
_atom_type_symbol
_atom_type_description
_atom_type_scat_dispersion_real
_atom_type_scat_dispersion_imag
_atom_type_scat_source
Ru Ru -1.2594 0.8363 'International Tables Vol C Tables 4.2.6.8 and 6.1.1.4'
O O 0.0106 0.0060 'International Tables Vol C Tables 4.2.6.8 and 6.1.1.4'
N N 0.0061 0.0033 'International Tables Vol C Tables 4.2.6.8 and 6.1.1.4'
C C 0.0033 0.0016 'International Tables Vol C Tables 4.2.6.8 and 6.1.1.4'
H H 0.0000 0.0000 'International Tables Vol C Tables 4.2.6.8 and 6.1.1.4'

loop_
_geom_angle_atom_site_label_1
_geom_angle_atom_site_label_2
_geom_angle_atom_site_label_3
_geom_angle
_geom_angle_site_symmetry_1
_geom_angle_site_symmetry_3
_geom_angle_publ_flag
N1 Ru1 N1 79.09(13) 2_656 . y
N1 Ru1 O1 94.43(7) 2_656 . y
N1 Ru1 O1 89.00(7) . . y
N1 Ru1 O1 89.00(7) 2_656 2_656 y
N1 Ru1 O1 94.43(7) . 2_656 y
O1 Ru1 O1 175.55(10) . 2_656 y
N1 Ru1 O2 94.81(8) 2_656 . y
N1 Ru1 O2 173.54(8) . . y
O1 Ru1 O2 89.37(6) . . y
O1 Ru1 O2 87.52(6) 2_656 . y
N1 Ru1 O2 173.54(8) 2_656 2_656 y
N1 Ru1 O2 94.81(8) . 2_656 y
O1 Ru1 O2 87.52(6) . 2_656 y
O1 Ru1 O2 89.37(6) 2_656 2_656 y
O2 Ru1 O2 91.36(9) . 2_656 y
C2 O1 Ru1 122.22(14) . . ?
C4 O2 Ru1 121.53(15) . . ?
C11 N1 Ru1 117.16(15) . . ?
C11 N1 H1 118(2) . . ?
Ru1 N1 H1 124(2) . . ?
C2 C1 H1C 115(2) . . ?
C2 C1 H1A 110(3) . . ?
H1C C1 H1A 108(3) . . ?
C2 C1 H1B 110(3) . . ?
H1C C1 H1B 106(4) . . ?
H1A C1 H1B 108(4) . . ?
O1 C2 C3 125.6(2) . . ?
O1 C2 C1 114.8(2) . . ?
C3 C2 C1 119.6(2) . . ?
C2 C3 C4 126.3(2) . . ?
C2 C3 H3 117.1(17) . . ?
C4 C3 H3 116.1(17) . . ?
O2 C4 C3 125.2(2) . . ?
O2 C4 C5 116.3(2) . . ?
C3 C4 C5 118.4(2) . . ?
C4 C5 H5A 113.9(19) . . ?
C4 C5 H5B 110(3) . . ?
H5A C5 H5B 106(3) . . ?
C4 C5 H5C 108(2) . . ?
H5A C5 H5C 111(3) . . ?
H5B C5 H5C 108(3) . . ?
N1 C11 C12 128.1(2) . . ?
N1 C11 C11 113.24(13) . 2_656 ?
C12 C11 C11 118.70(16) . 2_656 ?
C13 C12 C11 120.4(3) . . ?
C13 C12 H12 124.3(18) . . ?
C11 C12 H12 115.2(18) . . ?
C12 C13 C13 120.80(19) . 2_656 ?
C12 C13 H13 121(2) . . ?
C13 C13 H13 119(2) 2_656 . ?

loop_
_geom_bond_atom_site_label_1
_geom_bond_atom_site_label_2
_geom_bond_distance
_geom_bond_site_symmetry_2
_geom_bond_publ_flag
Ru1 N1 1.958(2) 2_656 y
Ru1 N1 1.958(2) . y
Ru1 O1 2.0328(16) . y
Ru1 O1 2.0328(16) 2_656 y
Ru1 O2 2.0748(17) . y
Ru1 O2 2.0748(17) 2_656 y
O1 C2 1.284(3) . ?
O2 C4 1.264(3) . ?
N1 C11 1.320(3) . ?
N1 H1 0.79(3) . ?
C1 C2 1.498(3) . ?
C1 H1C 0.99(4) . ?
C1 H1A 0.96(5) . ?
C1 H1B 0.82(4) . ?
C2 C3 1.385(3) . ?
C3 C4 1.404(3) . ?
C3 H3 0.92(3) . ?
C4 C5 1.492(3) . ?
C5 H5A 0.96(3) . ?
C5 H5B 0.86(4) . ?
C5 H5C 0.90(4) . ?
C11 C12 1.429(4) . ?
C11 C11 1.450(5) 2_656 ?
C12 C13 1.347(5) . ?
C12 H12 0.93(3) . ?
C13 C13 1.444(8) 2_656 ?
C13 H13 0.92(3) . ?

loop_
_geom_hbond_atom_site_label_D
_geom_hbond_atom_site_label_H
_geom_hbond_atom_site_label_A
_geom_hbond_distance_DH
_geom_hbond_distance_HA
_geom_hbond_distance_DA
_geom_hbond_angle_DHA
_geom_hbond_site_symmetry_A
N1 H1 O1 0.79(3) 2.40(3) 3.181(2) 169(3) 5_667

loop_
_geom_torsion_atom_site_label_1
_geom_torsion_atom_site_label_2
_geom_torsion_atom_site_label_3
_geom_torsion_atom_site_label_4
_geom_torsion
_geom_torsion_site_symmetry_1
_geom_torsion_site_symmetry_4
N1 Ru1 O1 C2 66.51(18) 2_656 .
N1 Ru1 O1 C2 145.49(18) . .
O1 Ru1 O1 C2 -73.93(17) 2_656 .
O2 Ru1 O1 C2 -28.26(18) . .
O2 Ru1 O1 C2 -119.65(18) 2_656 .
N1 Ru1 O2 C4 -64.72(18) 2_656 .
N1 Ru1 O2 C4 -45.7(7) . .
O1 Ru1 O2 C4 29.67(18) . .
O1 Ru1 O2 C4 -153.51(18) 2_656 .
O2 Ru1 O2 C4 117.18(19) 2_656 .
N1 Ru1 N1 C11 1.19(12) 2_656 .
O1 Ru1 N1 C11 -93.52(17) . .
O1 Ru1 N1 C11 89.32(17) 2_656 .
O2 Ru1 N1 C11 -18.1(7) . .
O2 Ru1 N1 C11 179.05(17) 2_656 .
Ru1 O1 C2 C3 13.8(3) . .
Ru1 O1 C2 C1 -166.46(17) . .
O1 C2 C3 C4 12.6(4) . .
C1 C2 C3 C4 -167.2(3) . .
Ru1 O2 C4 C3 -16.5(3) . .
Ru1 O2 C4 C5 165.87(18) . .
C2 C3 C4 O2 -10.7(4) . .
C2 C3 C4 C5 166.9(3) . .
Ru1 N1 C11 C12 176.99(19) . .
Ru1 N1 C11 C11 -3.1(3) . 2_656
N1 C11 C12 C13 177.5(3) . .
C11 C11 C12 C13 -2.4(4) 2_656 .
C11 C12 C13 C13 -0.3(5) . 2_656
